data_3000563
loop_
_publ_author_name
'Daisuke Nishio-Hamane'
'Koichi Momma'
'Norimasa Shimobayashi'
'Masayuki Ohnishi'
'Toshinori Kobayashi'

_publ_section_title
;
 Miyawakiite-(Y), Y4Fe2(Si8O20)(CO3)4(H2O)3, a new mineral from
 Suishoyama, Kawamata Town, Fukushima Prefecture, Japan
;
_journal_name_full 'To be published'
_chemical_formula_sum 'C4 Ca0.25 Dy0.5 Fe1.5 K0.5 Mg0.5 O35 Si8 Y3.5'
_space_group_name_Hall '-I 4 2c'
_space_group_name_H-M_alt 'I 4/m c m'
_cell_angle_alpha 90
_cell_angle_beta 90
_cell_angle_gamma 90
_cell_length_a 17.53637(9)
_cell_length_b 17.53637(9)
_cell_length_c 9.55702(8)
_cell_measurement_temperature 293(2)
_cell_volume 2939.02(3)
_diffrn_ambient_temperature 293(2)
_diffrn_radiation_type MoK\a
_diffrn_radiation_wavelength 0.71073
_refine_ls_goodness_of_fit_ref 1.379
_refine_ls_R_factor_all 0.0403
_refine_ls_R_factor_gt 0.0386
_refine_ls_wR_factor_gt 0.0696
_refine_ls_wR_factor_ref 0.0700
_cod_database_code 3000563
_cod_hold_until_date 2025-02-16
_cod_depositor_requested_release_date 2025-02-16

loop_
_atom_site_label
_atom_site_fract_x
_atom_site_fract_y
_atom_site_fract_z
? ? ? ?
